data_1515196
loop_
_publ_author_name
'Sattler, Wesley'
'Parkin, Gerard'

_publ_section_title
;
 Structural characterization of zinc bicarbonate compounds relevant to the
 mechanism of action of carbonic anhydrase
;
_journal_issue 6
_journal_name_full 'Chemical Science'
_journal_page_first 2015
_journal_paper_doi 10.1039/c2sc20167d
_journal_volume 3
_journal_year 2012
_chemical_formula_sum 'C23 H19 N3 O3 S3 Zn'
_chemical_formula_weight 546.96
_chemical_name_systematic
;
?
;
_space_group_IT_number 14
_symmetry_cell_setting monoclinic
_symmetry_space_group_name_Hall '-P 2yn'
_symmetry_space_group_name_H-M 'P 1 21/n 1'
_atom_sites_solution_hydrogens geom
_atom_sites_solution_primary direct
_atom_sites_solution_secondary difmap
_audit_creation_method SHELXL-97
_cell_angle_alpha 90.00
_cell_angle_beta 103.8610(10)
_cell_angle_gamma 90.00
_cell_formula_units_Z 4
_cell_length_a 8.9280(7)
_cell_length_b 14.6268(12)
_cell_length_c 18.4948(15)
_cell_measurement_reflns_used 9941
_cell_measurement_temperature 150(2)
_cell_measurement_theta_max 29.88
_cell_measurement_theta_min 2.27
_cell_volume 2344.9(3)
_computing_cell_refinement 'Bruker SAINT'
_computing_data_collection 'Bruker APEX2'
_computing_data_reduction 'Bruker SAINT'
_computing_molecular_graphics 'Bruker SHELXTL'
_computing_publication_material 'Bruker SHELXTL'
_computing_structure_refinement 'SHELXL-97 (Sheldrick, 2008)'
_computing_structure_solution 'SHELXS-97 (Sheldrick, 2008)'
_diffrn_ambient_temperature 150(2)
_diffrn_measured_fraction_theta_full 0.998
_diffrn_measured_fraction_theta_max 0.998
_diffrn_measurement_device_type 'Bruker APEX-II CCD'
_diffrn_measurement_method '\f and \w scans'
_diffrn_radiation_monochromator graphite
_diffrn_radiation_source 'fine-focus sealed tube'
_diffrn_radiation_type MoK\a
_diffrn_radiation_wavelength 0.71073
_diffrn_reflns_av_R_equivalents 0.0733
_diffrn_reflns_av_sigmaI/netI 0.0580
_diffrn_reflns_limit_h_max 12
_diffrn_reflns_limit_h_min -12
_diffrn_reflns_limit_k_max 20
_diffrn_reflns_limit_k_min -20
_diffrn_reflns_limit_l_max 26
_diffrn_reflns_limit_l_min -26
_diffrn_reflns_number 37376
_diffrn_reflns_theta_full 30.51
_diffrn_reflns_theta_max 30.51
_diffrn_reflns_theta_min 1.80
_exptl_absorpt_coefficient_mu 1.346
_exptl_absorpt_correction_T_max 0.9481
_exptl_absorpt_correction_T_min 0.7211
_exptl_absorpt_correction_type empirical
_exptl_absorpt_process_details sadabs
_exptl_crystal_colour COLORLESS
_exptl_crystal_density_diffrn 1.549
_exptl_crystal_density_method 'not measured'
_exptl_crystal_description BLOCK
_exptl_crystal_F_000 1120
_exptl_crystal_size_max 0.26
_exptl_crystal_size_mid 0.07
_exptl_crystal_size_min 0.04
_refine_diff_density_max 0.488
_refine_diff_density_min -0.427
_refine_diff_density_rms 0.084
_refine_ls_extinction_method none
_refine_ls_goodness_of_fit_ref 1.011
_refine_ls_hydrogen_treatment mixed
_refine_ls_matrix_type full
_refine_ls_number_parameters 302
_refine_ls_number_reflns 7148
_refine_ls_number_restraints 0
_refine_ls_restrained_S_all 1.011
_refine_ls_R_factor_all 0.0778
_refine_ls_R_factor_gt 0.0412
_refine_ls_shift/su_max 0.001
_refine_ls_shift/su_mean 0.000
_refine_ls_structure_factor_coef Fsqd
_refine_ls_weighting_details 'calc w=1/[\s^2^(Fo^2^)+(0.0354P)^2^+0.7384P] where P=(Fo^2^+2Fc^2^)/3'
_refine_ls_weighting_scheme calc
_refine_ls_wR_factor_gt 0.0799
_refine_ls_wR_factor_ref 0.0924
_reflns_number_gt 4814
_reflns_number_total 7148
_reflns_threshold_expression >2sigma(I)
_cod_data_source_file c2sc20167d.txt
_cod_data_source_block znco3s10
_cod_depositor_comments
;
The following automatic conversions were performed:

'_symmetry_cell_setting' value 'Monoclinic' changed to 'monoclinic'
according to
/usr/data/users/saulius/automatic-downloads/retrospective/RSC/lib/dictionaries/cif_core.dic
dictionary named 'cif_core.dic' version 2.4.2 from
2011-04-26.

'_exptl_absorpt_correction_type' value 'EMPIRICAL'
changed to 'empirical' according to
/usr/data/users/saulius/automatic-downloads/retrospective/RSC/lib/dictionaries/cif_core.dic
dictionary named 'cif_core.dic' version 2.4.2 from 2011-04-26.

Automatic conversion script
Id: cif_fix_values 2281 2013-09-26 08:29:07Z andrius 
;
_cod_original_sg_symbol_H-M P2(1)/n
_cod_database_code 1515196

loop_
_symmetry_equiv_pos_as_xyz
'x, y, z'
'-x+1/2, y+1/2, -z+1/2'
'-x, -y, -z'
'x-1/2, -y-1/2, z-1/2'

loop_
_atom_site_label
_atom_site_type_symbol
_atom_site_fract_x
_atom_site_fract_y
_atom_site_fract_z
_atom_site_U_iso_or_equiv
_atom_site_adp_type
_atom_site_occupancy
_atom_site_symmetry_multiplicity
_atom_site_calc_flag
_atom_site_refinement_flags
Zn Zn 0.75028(3) 0.465433(18) 0.239009(14) 0.01961(7) Uani 1 1 d .
S1 S 0.83245(7) 0.51141(5) 0.08043(3) 0.02992(15) Uani 1 1 d .
S2 S 0.53569(8) 0.42485(5) 0.07324(3) 0.03223(16) Uani 1 1 d .
S3 S 0.58551(9) 0.61761(5) 0.11824(4) 0.03745(18) Uani 1 1 d .
O3 O 0.8732(2) 0.40544(13) 0.46631(10) 0.0321(4) Uani 1 1 d .
H1 H 0.925(3) 0.4334(19) 0.5023(16) 0.030(8) Uiso 1 1 d .
O2 O 0.9664(2) 0.52129(12) 0.41129(9) 0.0312(4) Uani 1 1 d .
O1 O 0.81079(19) 0.41691(12) 0.34538(9) 0.0278(4) Uani 1 1 d .
N1 N 0.9749(2) 0.46846(13) 0.22207(10) 0.0208(4) Uani 1 1 d .
N2 N 0.6136(2) 0.34773(14) 0.20958(10) 0.0234(4) Uani 1 1 d .
N3 N 0.6273(2) 0.57865(14) 0.26415(10) 0.0233(4) Uani 1 1 d .
C C 0.6714(3) 0.50706(16) 0.12179(12) 0.0224(5) Uani 1 1 d .
C1 C 0.8847(3) 0.45057(16) 0.40452(13) 0.0221(5) Uani 1 1 d .
C11 C 0.9924(3) 0.48647(15) 0.15345(13) 0.0220(5) Uani 1 1 d .
C12 C 1.1376(3) 0.48852(17) 0.13735(15) 0.0285(5) Uani 1 1 d .
H12A H 1.1471 0.5007 0.0882 0.034 Uiso 1 1 calc R
C13 C 1.2657(3) 0.47273(18) 0.19354(15) 0.0311(6) Uani 1 1 d .
H13A H 1.3655 0.4749 0.1840 0.037 Uiso 1 1 calc R
C14 C 1.2485(3) 0.45358(19) 0.26438(15) 0.0329(6) Uani 1 1 d .
H14A H 1.3360 0.4417 0.3039 0.039 Uiso 1 1 calc R
C15 C 1.1027(3) 0.45210(17) 0.27645(13) 0.0270(5) Uani 1 1 d .
H15A H 1.0913 0.4390 0.3252 0.032 Uiso 1 1 calc R
C21 C 0.5334(3) 0.33837(17) 0.13890(13) 0.0251(5) Uani 1 1 d .
C22 C 0.4409(3) 0.26225(19) 0.11467(16) 0.0371(6) Uani 1 1 d .
H22A H 0.3876 0.2562 0.0639 0.045 Uiso 1 1 calc R
C23 C 0.4282(4) 0.19618(19) 0.16571(18) 0.0432(7) Uani 1 1 d .
H23A H 0.3652 0.1440 0.1507 0.052 Uiso 1 1 calc R
C24 C 0.5082(4) 0.20650(19) 0.23911(18) 0.0426(7) Uani 1 1 d .
H24A H 0.4991 0.1623 0.2754 0.051 Uiso 1 1 calc R
C25 C 0.6008(3) 0.28138(18) 0.25865(15) 0.0331(6) Uani 1 1 d .
H25A H 0.6584 0.2870 0.3088 0.040 Uiso 1 1 calc R
C31 C 0.5655(3) 0.63640(17) 0.20922(13) 0.0251(5) Uani 1 1 d .
C32 C 0.4796(3) 0.71234(19) 0.22051(15) 0.0379(7) Uani 1 1 d .
H32A H 0.4382 0.7529 0.1806 0.045 Uiso 1 1 calc R
C33 C 0.4558(3) 0.72775(19) 0.28995(15) 0.0377(7) Uani 1 1 d .
H33A H 0.3964 0.7787 0.2986 0.045 Uiso 1 1 calc R
C34 C 0.5192(3) 0.6684(2) 0.34727(14) 0.0382(7) Uani 1 1 d .
H34A H 0.5049 0.6779 0.3960 0.046 Uiso 1 1 calc R
C35 C 0.6032(3) 0.59572(19) 0.33211(14) 0.0336(6) Uani 1 1 d .
H35A H 0.6469 0.5551 0.3716 0.040 Uiso 1 1 calc R
C41 C 0.0478(4) 0.7187(2) 0.0336(2) 0.0568(9) Uani 1 1 d .
H41A H 0.0038 0.6594 0.0319 0.068 Uiso 1 1 calc R
C42 C -0.0370(4) 0.7932(3) 0.04393(16) 0.0509(9) Uani 1 1 d .
H42A H -0.1394 0.7860 0.0494 0.061 Uiso 1 1 calc R
C43 C 0.0266(4) 0.8777(3) 0.04625(17) 0.0555(10) Uani 1 1 d .
H43A H -0.0320 0.9299 0.0531 0.067 Uiso 1 1 calc R
C44 C 0.1753(4) 0.8886(2) 0.03876(16) 0.0520(9) Uani 1 1 d .
H44A H 0.2194 0.9479 0.0408 0.062 Uiso 1 1 calc R
C45 C 0.2592(3) 0.8136(3) 0.02836(16) 0.0478(8) Uani 1 1 d .
H45A H 0.3618 0.8206 0.0231 0.057 Uiso 1 1 calc R
C46 C 0.1950(4) 0.7286(2) 0.0256(2) 0.0545(9) Uani 1 1 d .
H46A H 0.2528 0.6764 0.0182 0.065 Uiso 1 1 calc R

loop_
_atom_site_aniso_label
_atom_site_aniso_U_11
_atom_site_aniso_U_22
_atom_site_aniso_U_33
_atom_site_aniso_U_23
_atom_site_aniso_U_13
_atom_site_aniso_U_12
Zn 0.01972(13) 0.02373(14) 0.01483(12) 0.00050(11) 0.00305(9) -0.00087(11)
S1 0.0255(3) 0.0463(4) 0.0189(3) 0.0067(3) 0.0071(2) -0.0015(3)
S2 0.0308(3) 0.0484(4) 0.0152(3) -0.0010(3) 0.0010(2) -0.0117(3)
S3 0.0586(5) 0.0361(4) 0.0190(3) 0.0073(3) 0.0119(3) 0.0192(3)
O3 0.0360(10) 0.0412(11) 0.0168(9) 0.0022(8) 0.0020(8) -0.0111(9)
O2 0.0415(11) 0.0317(10) 0.0199(8) 0.0023(7) 0.0060(8) -0.0089(8)
O1 0.0308(9) 0.0308(10) 0.0205(8) 0.0035(7) 0.0033(7) -0.0030(8)
N1 0.0210(9) 0.0213(10) 0.0206(9) -0.0009(8) 0.0057(7) 0.0010(8)
N2 0.0237(10) 0.0241(11) 0.0218(10) -0.0016(8) 0.0044(8) -0.0015(8)
N3 0.0234(10) 0.0273(11) 0.0182(9) -0.0024(8) 0.0030(8) 0.0012(8)
C 0.0225(12) 0.0271(12) 0.0182(11) 0.0006(9) 0.0058(9) -0.0019(9)
C1 0.0203(11) 0.0258(13) 0.0214(11) 0.0078(9) 0.0070(9) 0.0069(9)
C11 0.0231(12) 0.0207(12) 0.0228(11) -0.0023(9) 0.0065(9) -0.0016(9)
C12 0.0286(13) 0.0302(14) 0.0300(13) -0.0008(11) 0.0138(11) -0.0015(10)
C13 0.0234(12) 0.0361(15) 0.0355(14) -0.0048(12) 0.0107(11) -0.0022(11)
C14 0.0244(12) 0.0441(16) 0.0279(13) -0.0056(12) 0.0019(10) 0.0018(12)
C15 0.0276(13) 0.0315(14) 0.0211(11) -0.0032(10) 0.0043(10) 0.0025(10)
C21 0.0239(12) 0.0289(13) 0.0228(12) -0.0062(10) 0.0064(10) -0.0004(10)
C22 0.0360(15) 0.0389(16) 0.0350(15) -0.0128(12) 0.0056(12) -0.0097(12)
C23 0.0451(18) 0.0283(15) 0.056(2) -0.0125(14) 0.0118(15) -0.0125(13)
C24 0.0513(18) 0.0252(15) 0.0492(19) 0.0071(13) 0.0082(15) -0.0076(13)
C25 0.0359(15) 0.0279(14) 0.0323(14) 0.0042(11) 0.0017(12) 0.0002(11)
C31 0.0322(13) 0.0254(13) 0.0173(11) -0.0009(9) 0.0053(10) 0.0004(10)
C32 0.0526(18) 0.0341(15) 0.0271(14) 0.0072(11) 0.0100(13) 0.0140(13)
C33 0.0467(17) 0.0369(16) 0.0316(15) -0.0023(12) 0.0132(13) 0.0158(13)
C34 0.0456(17) 0.0483(18) 0.0216(13) -0.0028(12) 0.0098(12) 0.0146(14)
C35 0.0372(15) 0.0418(16) 0.0218(12) 0.0015(11) 0.0068(11) 0.0118(12)
C41 0.050(2) 0.045(2) 0.069(2) 0.0248(17) 0.0028(18) -0.0095(16)
C42 0.0302(16) 0.093(3) 0.0315(16) 0.0102(17) 0.0124(13) 0.0033(17)
C43 0.064(2) 0.062(2) 0.0326(16) -0.0167(15) -0.0025(16) 0.0256(19)
C44 0.078(3) 0.0384(18) 0.0292(15) -0.0014(13) -0.0085(16) -0.0196(17)
C45 0.0293(15) 0.081(3) 0.0331(16) -0.0002(16) 0.0071(12) -0.0128(16)
C46 0.0410(18) 0.045(2) 0.072(2) -0.0036(17) 0.0023(17) 0.0168(15)

loop_
_atom_type_symbol
_atom_type_description
_atom_type_scat_dispersion_real
_atom_type_scat_dispersion_imag
_atom_type_scat_source
C C 0.0033 0.0016 'International Tables Vol C Tables 4.2.6.8 and 6.1.1.4'
H H 0.0000 0.0000 'International Tables Vol C Tables 4.2.6.8 and 6.1.1.4'
N N 0.0061 0.0033 'International Tables Vol C Tables 4.2.6.8 and 6.1.1.4'
O O 0.0106 0.0060 'International Tables Vol C Tables 4.2.6.8 and 6.1.1.4'
S S 0.1246 0.1234 'International Tables Vol C Tables 4.2.6.8 and 6.1.1.4'
Zn Zn 0.2839 1.4301 'International Tables Vol C Tables 4.2.6.8 and 6.1.1.4'

loop_
_geom_angle_atom_site_label_1
_geom_angle_atom_site_label_2
_geom_angle_atom_site_label_3
_geom_angle
O1 Zn N3 95.31(7)
O1 Zn N1 96.28(7)
N3 Zn N1 125.76(8)
O1 Zn N2 88.16(7)
N3 Zn N2 113.62(8)
N1 Zn N2 119.54(8)
O1 Zn C 174.87(8)
N3 Zn C 86.50(8)
N1 Zn C 86.50(8)
N2 Zn C 86.71(8)
C11 S1 C 104.69(11)
C21 S2 C 104.82(11)
C31 S3 C 104.37(11)
C1 O1 Zn 132.60(16)
C11 N1 C15 118.1(2)
C11 N1 Zn 118.43(15)
C15 N1 Zn 123.46(16)
C21 N2 C25 118.1(2)
C21 N2 Zn 118.52(16)
C25 N2 Zn 123.41(17)
C31 N3 C35 117.6(2)
C31 N3 Zn 118.24(15)
C35 N3 Zn 124.14(17)
S3 C S1 109.59(13)
S3 C S2 110.95(13)
S1 C S2 109.11(12)
S3 C Zn 108.70(11)
S1 C Zn 109.38(11)
S2 C Zn 109.10(11)
O1 C1 O2 126.2(2)
O1 C1 O3 115.0(2)
O2 C1 O3 118.7(2)
N1 C11 C12 122.0(2)
N1 C11 S1 120.81(17)
C12 C11 S1 117.20(18)
C13 C12 C11 118.9(2)
C12 C13 C14 119.4(2)
C15 C14 C13 118.8(2)
N1 C15 C14 122.8(2)
N2 C21 C22 122.2(2)
N2 C21 S2 120.61(18)
C22 C21 S2 117.18(19)
C23 C22 C21 118.7(3)
C22 C23 C24 119.3(3)
C25 C24 C23 119.0(3)
N2 C25 C24 122.7(3)
N3 C31 C32 122.2(2)
N3 C31 S3 120.80(18)
C32 C31 S3 117.02(19)
C33 C32 C31 119.1(2)
C32 C33 C34 119.3(2)
C35 C34 C33 118.3(2)
N3 C35 C34 123.5(2)
C46 C41 C42 120.7(3)
C43 C42 C41 119.3(3)
C42 C43 C44 120.6(3)
C45 C44 C43 119.7(3)
C46 C45 C44 119.8(3)
C45 C46 C41 120.0(3)

loop_
_geom_bond_atom_site_label_1
_geom_bond_atom_site_label_2
_geom_bond_distance
Zn O1 2.0388(16)
Zn N3 2.100(2)
Zn N1 2.1033(19)
Zn N2 2.105(2)
Zn C 2.199(2)
S1 C11 1.753(2)
S1 C 1.784(2)
S2 C21 1.757(3)
S2 C 1.788(2)
S3 C31 1.756(2)
S3 C 1.784(2)
O3 C1 1.345(3)
O2 C1 1.255(3)
O1 C1 1.236(3)
N1 C11 1.341(3)
N1 C15 1.349(3)
N2 C21 1.339(3)
N2 C25 1.352(3)
N3 C31 1.335(3)
N3 C35 1.348(3)
C11 C12 1.398(3)
C12 C13 1.368(4)
C13 C14 1.384(4)
C14 C15 1.373(3)
C21 C22 1.395(3)
C22 C23 1.374(4)
C23 C24 1.382(4)
C24 C25 1.367(4)
C31 C32 1.394(4)
C32 C33 1.370(4)
C33 C34 1.382(4)
C34 C35 1.368(4)
C41 C46 1.365(5)
C41 C42 1.367(5)
C42 C43 1.356(5)
C43 C44 1.377(5)
C44 C45 1.368(5)
C45 C46 1.365(5)

loop_
_geom_hbond_atom_site_label_D
_geom_hbond_atom_site_label_H
_geom_hbond_atom_site_label_A
_geom_hbond_distance_DH
_geom_hbond_distance_HA
_geom_hbond_distance_DA
_geom_hbond_angle_DHA
_geom_hbond_site_symmetry_A
O3 H1 O2 0.82(3) 1.78(3) 2.602(2) 171(3) 3_766
